data_8104216
loop_
_publ_author_name
'Iizuka, M.'
'Sudo, T.'

_publ_section_title
;
 Crystal structure of cadmium mercuric thiocyanate, Cd Hg (S V N)4
;
_journal_name_full
;
Zeitschrift fuer Kristallographie, Kristallgeometrie, Kristallphysik, 
Kristallchemie (-144,1977)
;
_journal_page_first 376
_journal_page_last 378
_journal_volume 126
_journal_year 1968
_chemical_formula_sum 'Cd Hg S4'
_chemical_name_systematic 'Cd Hg (S C N)4'
_space_group_IT_number 82
_symmetry_space_group_name_Hall 'I -4'
_symmetry_space_group_name_H-M 'I -4'
_cell_angle_alpha 90
_cell_angle_beta 90
_cell_angle_gamma 90
_cell_formula_units_Z 2
_cell_length_a 11.48
_cell_length_b 11.48
_cell_length_c 4.33
_cell_volume 570.652
_citation_journal_id_ASTM ZEKGAX
_cod_data_source_file Iizuka_ZEKGAX_1968_1551.cif
_cod_data_source_block Cd1Hg1S4
_cod_original_cell_volume 570.6524
_cod_original_formula_sum 'Cd1 Hg1 S4'
_cod_database_code 8104216

loop_
_symmetry_equiv_pos_as_xyz
x,y,z
y,-x,-z
-x,-y,z
-y,x,-z
x+1/2,y+1/2,z+1/2
y+1/2,-x+1/2,-z+1/2
-x+1/2,-y+1/2,z+1/2
-y+1/2,x+1/2,-z+1/2

loop_
_atom_site_label
_atom_site_type_symbol
_atom_site_fract_x
_atom_site_fract_y
_atom_site_fract_z
_atom_site_occupancy
_atom_site_U_iso_or_equiv
Hg1 Hg+2 0 0 0 1 0.0
S1 S-2 0.148 0.134 0.29 1 0.0
Cd1 Cd+2 0 0.5 0.25 1 0.0
